data_2020354
loop_
_publ_author_name
'Sghyar, M.'
'Rafiq, M.'
'Cot, L.'
'Durand, J.'

_publ_section_title
;
 Structure du phosphite de fer: Fe2 (P O3 H)3
;
_journal_name_full 'Acta Crystallographica C (39,1983-)'
_journal_page_first 2515
_journal_page_last 2517
_journal_volume 47
_journal_year 1991
_chemical_formula_sum 'Fe2 H3 O9 P3'
_chemical_name_systematic 'Fe2 (H P O3)3'
_space_group_IT_number 176
_symmetry_space_group_name_Hall '-P 6c'
_symmetry_space_group_name_H-M 'P 63/m'
_cell_angle_alpha 90
_cell_angle_beta 90
_cell_angle_gamma 120
_cell_formula_units_Z 2
_cell_length_a 8.037
_cell_length_b 8.037
_cell_length_c 7.352
_cell_volume 411.267
_citation_journal_id_ASTM ACSCEE
_cod_data_source_file Sghyar_ACSCEE_1991_1595.cif
_cod_data_source_block H3Fe2O9P3
_cod_original_cell_volume 411.2672
_cod_original_formula_sum 'H3 Fe2 O9 P3'
_cod_database_code 2020354

loop_
_symmetry_equiv_pos_as_xyz
x,y,z
x-y,x,z+1/2
-y,x-y,z
-x,-y,z+1/2
-x+y,-x,z
y,-x+y,z+1/2
-x,-y,-z
-x+y,-x,-z-1/2
y,-x+y,-z
x,y,-z-1/2
x-y,x,-z
-y,x-y,-z-1/2

loop_
_atom_site_label
_atom_site_type_symbol
_atom_site_fract_x
_atom_site_fract_y
_atom_site_fract_z
_atom_site_occupancy
_atom_site_U_iso_or_equiv
O2 O-2 0.5676 0.837 0.0784 1 0.0
H1 H+1 0.1826 0.156 0.25 1 0.0
O1 O-2 0.5124 0.3829 0.25 1 0.0
Fe1 Fe+3 0.3333 0.6667 0.54826 1 0.0
P1 P+3 0.6458 0.9536 0.25 1 0.0
